data_7130661
loop_
_publ_author_name
'Fujita, Masaki'
'Haketa, Yohei'
'Tanaka, Hiroki'
'Yasuda, Nobuhiro'
'Maeda, Hiromitsu'

_publ_section_title
;
 Ion-pairing assemblies of heteroporphyrin-based \p-electronic cation with
 various counteranions.
;
_journal_issue 71
_journal_name_full 'Chemical communications (Cambridge, England)'
_journal_page_first 9870
_journal_page_last 9873
_journal_paper_doi 10.1039/d2cc02345h
_journal_volume 58
_journal_year 2022
_chemical_formula_moiety 'C44 H28 Cl N3 Ni S, C11 H5 B F6 N2 O2, H2 O'
_chemical_formula_sum 'C55 H35 B Cl F6 N5 Ni O3 S'
_chemical_formula_weight 1064.91
_space_group_crystal_system triclinic
_space_group_IT_number 2
_space_group_name_Hall '-P 1'
_space_group_name_H-M_alt 'P -1'
_atom_sites_solution_hydrogens mixed
_audit_creation_method SHELXL-2014/7
_audit_update_record
;
2022-04-19 deposited with the CCDC.	2022-08-04 downloaded from the CCDC.
;
_cell_angle_alpha 83.126(3)
_cell_angle_beta 84.024(3)
_cell_angle_gamma 81.561(3)
_cell_formula_units_Z 2
_cell_length_a 12.3536(4)
_cell_length_b 13.2407(4)
_cell_length_c 14.7731(5)
_cell_measurement_reflns_used 18843
_cell_measurement_temperature 90(2)
_cell_measurement_theta_max 29.229
_cell_measurement_theta_min 1.783
_cell_volume 2363.86(13)
_computing_cell_refinement 'Rapid Auto(Rigaku)'
_computing_data_collection 'Rapid Auto(Rigaku)'
_computing_data_reduction 'Rapid Auto(Rigaku)'
_computing_structure_refinement 'SHELXL2014 (Sheldrick, 2014)'
_computing_structure_solution 'SHELXT (Sheldrick, 2014)'
_diffrn_ambient_temperature 90(2)
_diffrn_detector_area_resol_mean 13.33
_diffrn_measured_fraction_theta_full 0.979
_diffrn_measured_fraction_theta_max 0.979
_diffrn_measurement_device_type 'DECTRIS EIGER X 1M'
_diffrn_measurement_method 'Shutterless \w scans'
_diffrn_radiation_monochromator 'Si(111) Channel Cut'
_diffrn_radiation_type Synchrotron
_diffrn_radiation_wavelength 0.81063
_diffrn_reflns_av_R_equivalents 0.0476
_diffrn_reflns_av_unetI/netI 0.0606
_diffrn_reflns_Laue_measured_fraction_full 0.979
_diffrn_reflns_Laue_measured_fraction_max 0.979
_diffrn_reflns_limit_h_max 14
_diffrn_reflns_limit_h_min -14
_diffrn_reflns_limit_k_max 15
_diffrn_reflns_limit_k_min -12
_diffrn_reflns_limit_l_max 17
_diffrn_reflns_limit_l_min -17
_diffrn_reflns_number 18843
_diffrn_reflns_point_group_measured_fraction_full 0.979
_diffrn_reflns_point_group_measured_fraction_max 0.979
_diffrn_reflns_theta_full 29.103
_diffrn_reflns_theta_max 29.229
_diffrn_reflns_theta_min 1.783
_diffrn_source 'synchrotron radiation SPring-8 BL40XU'
_exptl_absorpt_coefficient_mu 0.834
_exptl_absorpt_correction_T_max 1.000
_exptl_absorpt_correction_T_min 0.711
_exptl_crystal_colour red
_exptl_crystal_density_diffrn 1.496
_exptl_crystal_density_meas ?
_exptl_crystal_description prism
_exptl_crystal_F_000 1088
_exptl_crystal_size_max 0.05
_exptl_crystal_size_mid 0.03
_exptl_crystal_size_min 0.03
_refine_diff_density_max 0.515
_refine_diff_density_min -0.497
_refine_diff_density_rms 0.069
_refine_ls_extinction_method none
_refine_ls_goodness_of_fit_ref 1.127
_refine_ls_hydrogen_treatment mixed
_refine_ls_matrix_type full
_refine_ls_number_parameters 692
_refine_ls_number_reflns 8458
_refine_ls_number_restraints 0
_refine_ls_restrained_S_all 1.127
_refine_ls_R_factor_all 0.0559
_refine_ls_R_factor_gt 0.0519
_refine_ls_shift/su_max 0.000
_refine_ls_shift/su_mean 0.000
_refine_ls_structure_factor_coef Fsqd
_refine_ls_weighting_details 'w=1/[\s^2^(Fo^2^)+4.5542P] where P=(Fo^2^+2Fc^2^)/3'
_refine_ls_weighting_scheme calc
_refine_ls_wR_factor_gt 0.1183
_refine_ls_wR_factor_ref 0.1206
_reflns_Friedel_coverage 0.000
_reflns_number_gt 7754
_reflns_number_total 8458
_reflns_threshold_expression 'I > 2\s(I)'
_cod_data_source_file d2cc02345h2.cif
_cod_data_source_block ydkr_a
_cod_depositor_comments
;
The following automatic conversions were performed:

data item '_exptl_crystal_density_meas' value 'not measured' was
changed to '?' -- the value is perceived as not measured.

Automatic conversion script
Id: cif_fix_values 7556 2019-12-06 15:28:31Z antanas 
;
_cod_database_code 7130661
_shelx_shelxl_version_number 2014/7
_shelx_space_group_comment
;
The symmetry employed for this shelxl refinement is uniquely defined
by the following loop, which should always be used as a source of
symmetry information in preference to the above space-group names.
They are only intended as comments.
;
_shelx_estimated_absorpt_t_min 0.960
_shelx_estimated_absorpt_t_max 0.975

loop_
_space_group_symop_operation_xyz
'x, y, z'
'-x, -y, -z'

loop_
_atom_site_label
_atom_site_type_symbol
_atom_site_fract_x
_atom_site_fract_y
_atom_site_fract_z
_atom_site_U_iso_or_equiv
_atom_site_adp_type
_atom_site_occupancy
_atom_site_site_symmetry_order
_atom_site_calc_flag
_atom_site_refinement_flags_posn
_atom_site_refinement_flags_adp
_atom_site_refinement_flags_occupancy
_atom_site_disorder_assembly
_atom_site_disorder_group
C1 C 0.1998(2) 0.4903(2) 0.7353(2) 0.0234(7) Uani 1 1 d . . . . .
H1 H 0.1232 0.4878 0.7479 0.028 Uiso 1 1 calc R U . . .
C2 C 0.2697(3) 0.4557(2) 0.8035(2) 0.0276(7) Uani 1 1 d . . . . .
H2 H 0.2409 0.4305 0.8626 0.033 Uiso 1 1 calc R U . . .
C3 C 0.3812(3) 0.4582(3) 0.7850(2) 0.0305(8) Uani 1 1 d . . . . .
H3 H 0.4291 0.4346 0.8317 0.037 Uiso 1 1 calc R U . . .
C4 C 0.4237(3) 0.4951(3) 0.6989(2) 0.0300(7) Uani 1 1 d . . . . .
H4 H 0.5005 0.4958 0.6862 0.036 Uiso 1 1 calc R U . . .
C5 C 0.3535(2) 0.5309(2) 0.6314(2) 0.0245(7) Uani 1 1 d . . . . .
H5 H 0.3825 0.5574 0.5727 0.029 Uiso 1 1 calc R U . . .
C6 C 0.2405(2) 0.5283(2) 0.6486(2) 0.0198(6) Uani 1 1 d . . . . .
C7 C 0.1629(2) 0.5672(2) 0.5771(2) 0.0194(6) Uani 1 1 d . . . . .
C8 C 0.1894(2) 0.5396(2) 0.48741(19) 0.0175(6) Uani 1 1 d . . . . .
C9 C 0.2771(2) 0.4605(2) 0.4626(2) 0.0194(6) Uani 1 1 d . . . . .
H6 H 0.3264 0.4207 0.5025 0.023 Uiso 1 1 calc R U . . .
C10 C 0.2763(2) 0.4534(2) 0.3730(2) 0.0190(6) Uani 1 1 d . . . . .
H7 H 0.3242 0.4069 0.3380 0.023 Uiso 1 1 calc R U . . .
C11 C 0.1894(2) 0.5290(2) 0.3393(2) 0.0174(6) Uani 1 1 d . . . . .
C12 C 0.1618(2) 0.5430(2) 0.2486(2) 0.0170(6) Uani 1 1 d . . . . .
C13 C 0.2279(2) 0.4753(2) 0.1828(2) 0.0191(6) Uani 1 1 d . . . . .
C14 C 0.3373(2) 0.4857(2) 0.1558(2) 0.0217(6) Uani 1 1 d . . . . .
H8 H 0.3713 0.5348 0.1806 0.026 Uiso 1 1 calc R U . . .
C15 C 0.3969(3) 0.4249(2) 0.0927(2) 0.0268(7) Uani 1 1 d . . . . .
H9 H 0.4712 0.4334 0.0738 0.032 Uiso 1 1 calc R U . . .
C16 C 0.3490(3) 0.3522(2) 0.0575(2) 0.0273(7) Uani 1 1 d . . . . .
H10 H 0.3900 0.3107 0.0143 0.033 Uiso 1 1 calc R U . . .
C17 C 0.2405(3) 0.3399(2) 0.0853(2) 0.0248(7) Uani 1 1 d . . . . .
H11 H 0.2077 0.2888 0.0623 0.030 Uiso 1 1 calc R U . . .
C18 C 0.1801(2) 0.4020(2) 0.1466(2) 0.0220(6) Uani 1 1 d . . . . .
H12 H 0.1052 0.3946 0.1641 0.026 Uiso 1 1 calc R U . . .
C19 C 0.0751(2) 0.6117(2) 0.21457(19) 0.0177(6) Uani 1 1 d . . . . .
C20 C 0.0482(2) 0.6237(2) 0.1206(2) 0.0210(6) Uani 1 1 d . . . . .
H13 H 0.0870 0.5888 0.0720 0.025 Uiso 1 1 calc R U . . .
C21 C -0.0425(2) 0.6939(2) 0.1151(2) 0.0214(6) Uani 1 1 d . . . . .
H14 H -0.0793 0.7176 0.0617 0.026 Uiso 1 1 calc R U . . .
C22 C -0.0731(2) 0.7260(2) 0.2044(2) 0.0192(6) Uani 1 1 d . . . . .
C23 C -0.1690(2) 0.7927(2) 0.2289(2) 0.0221(7) Uani 1 1 d . . . . .
C24 C -0.2380(2) 0.8391(2) 0.1525(2) 0.0213(6) Uani 1 1 d . . . . .
C25 C -0.1945(3) 0.8994(2) 0.0773(2) 0.0254(7) Uani 1 1 d . . . . .
H15 H -0.1211 0.9136 0.0752 0.030 Uiso 1 1 calc R U . . .
C26 C -0.2578(3) 0.9387(2) 0.0061(2) 0.0269(7) Uani 1 1 d . . . . .
H16 H -0.2271 0.9784 -0.0454 0.032 Uiso 1 1 calc R U . . .
C27 C -0.3654(3) 0.9205(2) 0.0095(2) 0.0279(7) Uani 1 1 d . . . . .
H17 H -0.4089 0.9485 -0.0393 0.033 Uiso 1 1 calc R U . . .
C28 C -0.4097(3) 0.8617(2) 0.0837(2) 0.0270(7) Uani 1 1 d . . . . .
H18 H -0.4839 0.8496 0.0861 0.032 Uiso 1 1 calc R U . . .
C29 C -0.3462(2) 0.8201(2) 0.1548(2) 0.0216(6) Uani 1 1 d . . . . .
H19 H -0.3767 0.7786 0.2052 0.026 Uiso 1 1 calc R U . . .
C30 C -0.2069(3) 0.8148(2) 0.3176(2) 0.0274(7) Uani 1 1 d . . . . .
C31 C -0.3024(2) 0.8838(2) 0.3423(2) 0.0237(7) Uani 1 1 d . . . . .
H20 H -0.3512 0.9221 0.3012 0.028 Uiso 1 1 calc R U . . .
C32 C -0.3117(2) 0.8856(2) 0.4334(2) 0.0235(7) Uani 1 1 d . . . . .
H21 H -0.3688 0.9246 0.4677 0.028 Uiso 1 1 calc R U . . .
C33 C -0.2210(2) 0.8188(2) 0.4702(2) 0.0222(7) Uani 1 1 d . . . . .
C34 C -0.1980(2) 0.8084(2) 0.56264(19) 0.0183(6) Uani 1 1 d . . . . .
C35 C -0.2680(2) 0.8749(2) 0.6265(2) 0.0207(6) Uani 1 1 d . . . . .
C36 C -0.3221(3) 0.8312(3) 0.7051(2) 0.0270(7) Uani 1 1 d . . . . .
H22 H -0.3125 0.7588 0.7193 0.032 Uiso 1 1 calc R U . . .
C37 C -0.3904(3) 0.8927(3) 0.7633(2) 0.0322(8) Uani 1 1 d . . . . .
H23 H -0.4276 0.8621 0.8167 0.039 Uiso 1 1 calc R U . . .
C38 C -0.4042(3) 0.9973(3) 0.7440(2) 0.0304(8) Uani 1 1 d . . . . .
H24 H -0.4518 1.0389 0.7836 0.036 Uiso 1 1 calc R U . . .
C39 C -0.3491(3) 1.0423(3) 0.6670(2) 0.0367(9) Uani 1 1 d . . . . .
H25 H -0.3580 1.1149 0.6540 0.044 Uiso 1 1 calc R U . . .
C40 C -0.2807(3) 0.9812(3) 0.6088(2) 0.0304(8) Uani 1 1 d . . . . .
H26 H -0.2421 1.0123 0.5564 0.036 Uiso 1 1 calc R U . . .
C41 C -0.1085(2) 0.7446(2) 0.5971(2) 0.0184(6) Uani 1 1 d . . . . .
C42 C -0.0559(2) 0.7511(2) 0.6760(2) 0.0211(6) Uani 1 1 d . . . . .
H27 H -0.0850 0.7948 0.7217 0.025 Uiso 1 1 calc R U . . .
C43 C 0.0417(2) 0.6875(2) 0.6794(2) 0.0212(6) Uani 1 1 d . . . . .
H28 H 0.0880 0.6827 0.7277 0.025 Uiso 1 1 calc R U . . .
C44 C 0.0667(2) 0.6300(2) 0.6040(2) 0.0213(6) Uani 1 1 d . . . . .
N1 N 0.13682(19) 0.58045(18) 0.41023(16) 0.0180(5) Uani 1 1 d . . . . .
N2 N 0.00045(19) 0.67619(18) 0.26417(16) 0.0188(5) Uani 1 1 d . . . . .
N3 N -0.1532(3) 0.7793(4) 0.3975(2) 0.0163(7) Uani 0.796(5) 1 d . . P A 1
S2 S -0.04425(10) 0.64289(12) 0.54264(8) 0.0151(4) Uani 0.796(5) 1 d . . P A 1
Cl1 Cl 0.09208(10) 0.82965(10) 0.42278(10) 0.0223(3) Uani 0.796(5) 1 d . . P A 1
N4 N -0.0206(16) 0.6849(18) 0.5332(14) 0.036(5) Uani 0.204(5) 1 d . . P A 2
S1 S -0.1770(3) 0.7219(5) 0.4007(3) 0.0213(17) Uani 0.204(5) 1 d . . P A 2
Cl2 Cl 0.0514(14) 0.8499(9) 0.3876(9) 0.105(5) Uani 0.204(5) 1 d . . P A 2
Ni1 Ni 0.00461(3) 0.69456(3) 0.39450(2) 0.01722(12) Uani 1 1 d . . . . .
C45 C 0.6672(3) 0.1881(3) 0.4277(3) 0.0440(10) Uani 1 1 d . . . . .
H29 H 0.6740 0.1739 0.4916 0.053 Uiso 1 1 calc R U . . .
C46 C 0.5776(3) 0.2390(3) 0.3880(3) 0.0388(9) Uani 1 1 d . . . . .
C47 C 0.6008(3) 0.2440(2) 0.2941(2) 0.0293(7) Uani 1 1 d . . . . .
C48 C 0.7073(3) 0.1948(3) 0.2772(2) 0.0299(7) Uani 1 1 d . . . . .
C49 C 0.7738(3) 0.1784(2) 0.1935(2) 0.0276(7) Uani 1 1 d . . . . .
C50 C 0.7394(3) 0.2129(2) 0.1086(2) 0.0273(7) Uani 1 1 d . . . . .
H30 H 0.6723 0.2574 0.1024 0.033 Uiso 1 1 calc R U . . .
C51 C 0.8042(3) 0.1816(2) 0.0320(2) 0.0284(7) Uani 1 1 d . . . . .
C52 C 0.7692(3) 0.2012(2) -0.0577(2) 0.0274(7) Uani 1 1 d . . . . .
C53 C 0.6742(3) 0.2529(2) -0.0918(2) 0.0282(7) Uani 1 1 d . . . . .
C54 C 0.6805(3) 0.2443(3) -0.1843(2) 0.0293(7) Uani 1 1 d . . . . .
C55 C 0.7796(3) 0.1869(3) -0.2080(2) 0.0311(8) Uani 1 1 d . . . . .
H31 H 0.8061 0.1682 -0.2672 0.037 Uiso 1 1 calc R U . . .
N5 N 0.7447(3) 0.1615(2) 0.3605(2) 0.0375(7) Uani 1 1 d . . . . .
H32 H 0.8101 0.1274 0.3692 0.045 Uiso 1 1 calc R U . . .
N6 N 0.8316(2) 0.1622(2) -0.13118(19) 0.0290(6) Uani 1 1 d . . . . .
H33 H 0.8970 0.1258 -0.1284 0.035 Uiso 1 1 calc R U . . .
O1 O 0.87115(18) 0.12517(18) 0.20389(16) 0.0329(5) Uani 1 1 d . . . . .
O2 O 0.90198(17) 0.12858(17) 0.03797(15) 0.0299(5) Uani 1 1 d . . . . .
B1 B 0.9549(3) 0.1181(3) 0.1246(3) 0.0330(9) Uani 1 1 d . . . . .
F1 F 1.01926(17) 0.19520(17) 0.12166(14) 0.0433(5) Uani 1 1 d . . . . .
F2 F 1.01612(17) 0.02286(17) 0.13437(14) 0.0447(6) Uani 1 1 d . . . . .
F3 F 0.48350(18) 0.28062(17) 0.43151(15) 0.0500(6) Uani 1 1 d . . . . .
F4 F 0.53500(16) 0.29071(16) 0.23185(14) 0.0377(5) Uani 1 1 d . . . . .
F5 F 0.59003(15) 0.30412(15) -0.04347(13) 0.0350(5) Uani 1 1 d . . . . .
F6 F 0.60382(16) 0.28542(16) -0.24116(14) 0.0409(5) Uani 1 1 d . . . . .
O3 O 0.9298(3) 0.0426(3) 0.4111(2) 0.0645(9) Uani 1 1 d . . . . .
H101 H 0.978(4) -0.027(4) 0.406(3) 0.077 Uiso 1 1 d . U . . .
H104 H 0.952(4) 0.076(4) 0.471(4) 0.077 Uiso 1 1 d . U . . .

loop_
_atom_site_aniso_label
_atom_site_aniso_U_11
_atom_site_aniso_U_22
_atom_site_aniso_U_33
_atom_site_aniso_U_23
_atom_site_aniso_U_13
_atom_site_aniso_U_12
C1 0.0173(15) 0.0240(16) 0.0282(17) -0.0077(13) -0.0001(12) 0.0019(12)
C2 0.0285(18) 0.0261(17) 0.0259(17) -0.0005(13) -0.0038(14) 0.0031(13)
C3 0.0272(18) 0.0322(19) 0.0315(19) -0.0039(15) -0.0098(14) 0.0031(14)
C4 0.0186(16) 0.038(2) 0.0341(19) -0.0087(15) -0.0047(14) -0.0009(14)
C5 0.0204(16) 0.0307(18) 0.0233(16) -0.0056(13) -0.0017(13) -0.0036(13)
C6 0.0181(15) 0.0200(15) 0.0214(15) -0.0089(12) -0.0018(12) 0.0025(12)
C7 0.0158(14) 0.0210(15) 0.0218(16) -0.0068(12) -0.0022(12) 0.0005(12)
C8 0.0115(13) 0.0204(15) 0.0197(15) -0.0047(12) -0.0015(11) 0.0025(11)
C9 0.0126(14) 0.0212(15) 0.0230(16) -0.0059(12) -0.0018(11) 0.0051(11)
C10 0.0105(14) 0.0206(15) 0.0240(16) -0.0066(12) 0.0018(11) 0.0049(11)
C11 0.0120(14) 0.0160(14) 0.0234(15) -0.0062(12) 0.0014(11) 0.0025(11)
C12 0.0113(13) 0.0166(14) 0.0220(15) -0.0052(12) 0.0004(11) 0.0030(11)
C13 0.0182(15) 0.0166(15) 0.0203(15) -0.0042(12) -0.0007(12) 0.0060(11)
C14 0.0199(15) 0.0216(16) 0.0229(16) -0.0057(12) -0.0007(12) 0.0010(12)
C15 0.0180(16) 0.0298(18) 0.0293(18) -0.0072(14) 0.0054(13) 0.0056(13)
C16 0.0284(17) 0.0282(17) 0.0215(16) -0.0098(13) 0.0026(13) 0.0112(14)
C17 0.0281(17) 0.0219(16) 0.0245(16) -0.0071(13) -0.0061(13) 0.0023(13)
C18 0.0179(15) 0.0241(16) 0.0224(16) -0.0033(12) -0.0026(12) 0.0041(12)
C19 0.0155(14) 0.0180(15) 0.0189(15) -0.0056(12) 0.0020(11) 0.0003(11)
C20 0.0193(15) 0.0253(16) 0.0178(15) -0.0076(12) 0.0018(12) 0.0010(12)
C21 0.0174(15) 0.0253(16) 0.0197(15) -0.0040(12) -0.0013(12) 0.0037(12)
C22 0.0152(14) 0.0205(15) 0.0194(15) -0.0020(12) 0.0009(11) 0.0041(12)
C23 0.0175(15) 0.0189(15) 0.0250(16) 0.0018(12) 0.0015(12) 0.0082(12)
C24 0.0180(15) 0.0188(15) 0.0236(16) -0.0050(12) 0.0013(12) 0.0090(12)
C25 0.0213(16) 0.0241(17) 0.0283(17) -0.0013(13) -0.0008(13) 0.0030(13)
C26 0.0308(18) 0.0204(16) 0.0265(17) -0.0006(13) -0.0014(14) 0.0044(13)
C27 0.0275(17) 0.0286(17) 0.0254(17) -0.0127(14) -0.0060(14) 0.0136(14)
C28 0.0189(16) 0.0298(18) 0.0336(18) -0.0198(14) -0.0003(13) 0.0048(13)
C29 0.0202(15) 0.0207(15) 0.0219(16) -0.0080(12) 0.0032(12) 0.0045(12)
C30 0.0244(17) 0.0263(17) 0.0252(17) 0.0005(13) 0.0042(13) 0.0101(13)
C31 0.0189(15) 0.0282(17) 0.0213(16) -0.0068(13) -0.0026(12) 0.0095(13)
C32 0.0170(15) 0.0275(17) 0.0235(16) -0.0077(13) -0.0009(12) 0.0082(12)
C33 0.0223(16) 0.0220(16) 0.0210(16) -0.0102(12) -0.0034(12) 0.0087(12)
C34 0.0189(15) 0.0167(14) 0.0189(15) -0.0061(12) 0.0015(12) 0.0008(11)
C35 0.0160(15) 0.0217(15) 0.0233(16) -0.0079(12) -0.0018(12) 0.0054(12)
C36 0.0270(17) 0.0249(17) 0.0281(18) -0.0085(14) 0.0027(13) 0.0010(13)
C37 0.0294(18) 0.040(2) 0.0265(18) -0.0120(15) 0.0064(14) -0.0022(15)
C38 0.0260(17) 0.0358(19) 0.0276(18) -0.0168(15) -0.0001(14) 0.0110(14)
C39 0.047(2) 0.0287(19) 0.0313(19) -0.0101(15) -0.0005(16) 0.0089(16)
C40 0.0346(19) 0.0281(18) 0.0265(18) -0.0081(14) 0.0035(14) 0.0018(14)
C41 0.0162(14) 0.0160(14) 0.0219(15) -0.0036(12) 0.0017(12) 0.0007(11)
C42 0.0208(15) 0.0229(16) 0.0190(15) -0.0101(12) 0.0028(12) 0.0019(12)
C43 0.0202(15) 0.0237(16) 0.0186(15) -0.0033(12) -0.0025(12) 0.0024(12)
C44 0.0153(15) 0.0280(17) 0.0204(15) -0.0066(13) 0.0001(12) -0.0002(12)
N1 0.0147(12) 0.0189(13) 0.0191(13) -0.0078(10) -0.0003(10) 0.0054(10)
N2 0.0126(12) 0.0200(13) 0.0209(13) -0.0045(10) 0.0034(10) 0.0060(10)
N3 0.0140(16) 0.017(2) 0.0170(17) -0.0071(15) -0.0013(12) 0.0051(15)
S2 0.0119(6) 0.0160(7) 0.0156(5) -0.0046(5) 0.0006(4) 0.0049(4)
Cl1 0.0209(6) 0.0176(6) 0.0282(7) -0.0083(5) 0.0031(4) -0.0010(4)
N4 0.025(10) 0.017(10) 0.060(13) 0.007(9) 0.013(8) -0.005(8)
S1 0.020(2) 0.023(3) 0.018(2) -0.0070(18) 0.0014(15) 0.0084(18)
Cl2 0.144(11) 0.078(6) 0.093(8) -0.033(6) 0.059(8) -0.046(7)
Ni1 0.0136(2) 0.0194(2) 0.0176(2) -0.00743(15) 0.00118(14) 0.00388(14)
C45 0.052(2) 0.033(2) 0.037(2) -0.0010(16) 0.0114(18) 0.0113(18)
C46 0.034(2) 0.034(2) 0.041(2) -0.0057(16) 0.0136(16) 0.0084(16)
C47 0.0321(18) 0.0240(17) 0.0295(18) -0.0055(14) 0.0075(15) -0.0012(14)
C48 0.0297(18) 0.0269(18) 0.0315(19) -0.0084(14) 0.0056(14) 0.0004(14)
C49 0.0210(16) 0.0217(16) 0.039(2) -0.0108(14) 0.0056(14) 0.0018(13)
C50 0.0206(16) 0.0265(17) 0.0339(19) -0.0121(14) 0.0044(13) 0.0017(13)
C51 0.0191(16) 0.0246(17) 0.042(2) -0.0139(15) 0.0048(14) -0.0029(13)
C52 0.0222(16) 0.0278(17) 0.0333(18) -0.0146(14) 0.0060(13) -0.0037(13)
C53 0.0181(16) 0.0255(17) 0.040(2) -0.0140(15) 0.0081(14) 0.0003(13)
C54 0.0238(17) 0.0318(18) 0.0325(19) -0.0103(15) 0.0002(14) -0.0005(14)
C55 0.0284(18) 0.0364(19) 0.0303(19) -0.0148(15) 0.0013(14) -0.0039(15)
N5 0.0344(17) 0.0344(17) 0.0379(18) -0.0041(13) 0.0058(13) 0.0080(13)
N6 0.0198(14) 0.0330(16) 0.0349(16) -0.0164(13) 0.0064(12) -0.0017(11)
O1 0.0269(13) 0.0346(13) 0.0358(14) -0.0126(11) 0.0019(10) 0.0041(10)
O2 0.0210(12) 0.0360(13) 0.0326(13) -0.0164(10) 0.0041(9) 0.0023(10)
B1 0.026(2) 0.038(2) 0.036(2) -0.0183(18) 0.0023(16) 0.0024(17)
F1 0.0371(12) 0.0621(14) 0.0365(12) -0.0206(10) 0.0034(9) -0.0175(10)
F2 0.0344(12) 0.0563(14) 0.0413(12) -0.0221(10) -0.0072(9) 0.0170(10)
F3 0.0424(13) 0.0529(14) 0.0433(13) -0.0052(11) 0.0196(10) 0.0149(10)
F4 0.0266(10) 0.0464(12) 0.0384(12) -0.0109(9) 0.0016(9) 0.0028(9)
F5 0.0220(10) 0.0398(11) 0.0412(12) -0.0175(9) 0.0062(8) 0.0069(8)
F6 0.0321(11) 0.0473(13) 0.0423(12) -0.0141(10) -0.0067(9) 0.0078(9)
O3 0.068(2) 0.0551(19) 0.070(2) -0.0220(17) -0.0266(18) 0.0220(16)

loop_
_atom_type_symbol
_atom_type_description
_atom_type_scat_dispersion_real
_atom_type_scat_dispersion_imag
_atom_type_scat_source
C C 0.0045 0.0022 'International Tables Vol C Tables 4.2.6.8 and 6.1.1.4'
H H 0.0000 0.0000 'International Tables Vol C Tables 4.2.6.8 and 6.1.1.4'
B B 0.0022 0.0009 'International Tables Vol C Tables 4.2.6.8 and 6.1.1.4'
Cl Cl 0.1811 0.2071 'International Tables Vol C Tables 4.2.6.8 and 6.1.1.4'
F F 0.0231 0.0137 'International Tables Vol C Tables 4.2.6.8 and 6.1.1.4'
N N 0.0085 0.0044 'International Tables Vol C Tables 4.2.6.8 and 6.1.1.4'
Ni Ni 0.3082 1.4099 'International Tables Vol C Tables 4.2.6.8 and 6.1.1.4'
O O 0.0146 0.0081 'International Tables Vol C Tables 4.2.6.8 and 6.1.1.4'
S S 0.1532 0.1619 'International Tables Vol C Tables 4.2.6.8 and 6.1.1.4'

loop_
_geom_angle_atom_site_label_1
_geom_angle_atom_site_label_2
_geom_angle_atom_site_label_3
_geom_angle
_geom_angle_site_symmetry_1
_geom_angle_site_symmetry_3
_geom_angle_publ_flag
C2 C1 C6 120.8(3) . . ?
C2 C1 H1 119.6 . . ?
C6 C1 H1 119.6 . . ?
C3 C2 C1 119.7(3) . . ?
C3 C2 H2 120.1 . . ?
C1 C2 H2 120.1 . . ?
C2 C3 C4 120.4(3) . . ?
C2 C3 H3 119.8 . . ?
C4 C3 H3 119.8 . . ?
C5 C4 C3 119.7(3) . . ?
C5 C4 H4 120.2 . . ?
C3 C4 H4 120.2 . . ?
C4 C5 C6 120.7(3) . . ?
C4 C5 H5 119.7 . . ?
C6 C5 H5 119.7 . . ?
C1 C6 C5 118.6(3) . . ?
C1 C6 C7 119.6(3) . . ?
C5 C6 C7 121.7(3) . . ?
C44 C7 C8 123.5(3) . . ?
C44 C7 C6 117.1(3) . . ?
C8 C7 C6 119.4(2) . . ?
N1 C8 C7 127.0(2) . . ?
N1 C8 C9 109.0(2) . . ?
C7 C8 C9 123.9(3) . . ?
C10 C9 C8 107.5(3) . . ?
C10 C9 H6 126.3 . . ?
C8 C9 H6 126.3 . . ?
C9 C10 C11 107.6(2) . . ?
C9 C10 H7 126.2 . . ?
C11 C10 H7 126.2 . . ?
N1 C11 C12 126.4(2) . . ?
N1 C11 C10 109.4(2) . . ?
C12 C11 C10 124.1(3) . . ?
C19 C12 C11 125.7(3) . . ?
C19 C12 C13 116.7(3) . . ?
C11 C12 C13 117.5(2) . . ?
C14 C13 C18 118.9(3) . . ?
C14 C13 C12 120.7(3) . . ?
C18 C13 C12 120.4(3) . . ?
C15 C14 C13 120.3(3) . . ?
C15 C14 H8 119.8 . . ?
C13 C14 H8 119.8 . . ?
C16 C15 C14 120.3(3) . . ?
C16 C15 H9 119.9 . . ?
C14 C15 H9 119.9 . . ?
C15 C16 C17 119.8(3) . . ?
C15 C16 H10 120.1 . . ?
C17 C16 H10 120.1 . . ?
C18 C17 C16 120.0(3) . . ?
C18 C17 H11 120.0 . . ?
C16 C17 H11 120.0 . . ?
C17 C18 C13 120.6(3) . . ?
C17 C18 H12 119.7 . . ?
C13 C18 H12 119.7 . . ?
N2 C19 C12 126.2(3) . . ?
N2 C19 C20 109.3(2) . . ?
C12 C19 C20 124.4(3) . . ?
C21 C20 C19 107.0(3) . . ?
C21 C20 H13 126.5 . . ?
C19 C20 H13 126.5 . . ?
C20 C21 C22 107.6(3) . . ?
C20 C21 H14 126.2 . . ?
C22 C21 H14 126.2 . . ?
N2 C22 C23 125.0(3) . . ?
N2 C22 C21 109.7(2) . . ?
C23 C22 C21 125.1(3) . . ?
C30 C23 C22 125.7(3) . . ?
C30 C23 C24 118.0(3) . . ?
C22 C23 C24 116.2(3) . . ?
C29 C24 C25 118.9(3) . . ?
C29 C24 C23 120.1(3) . . ?
C25 C24 C23 121.0(3) . . ?
C26 C25 C24 120.4(3) . . ?
C26 C25 H15 119.8 . . ?
C24 C25 H15 119.8 . . ?
C27 C26 C25 120.3(3) . . ?
C27 C26 H16 119.8 . . ?
C25 C26 H16 119.8 . . ?
C26 C27 C28 119.9(3) . . ?
C26 C27 H17 120.0 . . ?
C28 C27 H17 120.0 . . ?
C27 C28 C29 120.2(3) . . ?
C27 C28 H18 119.9 . . ?
C29 C28 H18 119.9 . . ?
C28 C29 C24 120.2(3) . . ?
C28 C29 H19 119.9 . . ?
C24 C29 H19 119.9 . . ?
C23 C30 N3 126.1(3) . . ?
C23 C30 C31 125.8(3) . . ?
N3 C30 C31 107.9(3) . . ?
C23 C30 S1 116.1(3) . . ?
C31 C30 S1 112.4(3) . . ?
C32 C31 C30 108.6(3) . . ?
C32 C31 H20 125.7 . . ?
C30 C31 H20 125.7 . . ?
C31 C32 C33 108.5(3) . . ?
C31 C32 H21 125.8 . . ?
C33 C32 H21 125.8 . . ?
N3 C33 C34 126.7(3) . . ?
N3 C33 C32 108.2(3) . . ?
C34 C33 C32 124.5(3) . . ?
C34 C33 S1 121.7(3) . . ?
C32 C33 S1 109.8(2) . . ?
C41 C34 C33 123.9(3) . . ?
C41 C34 C35 117.2(3) . . ?
C33 C34 C35 118.7(3) . . ?
C36 C35 C40 118.7(3) . . ?
C36 C35 C34 120.2(3) . . ?
C40 C35 C34 121.1(3) . . ?
C35 C36 C37 120.4(3) . . ?
C35 C36 H22 119.8 . . ?
C37 C36 H22 119.8 . . ?
C38 C37 C36 120.3(3) . . ?
C38 C37 H23 119.8 . . ?
C36 C37 H23 119.8 . . ?
C37 C38 C39 120.1(3) . . ?
C37 C38 H24 120.0 . . ?
C39 C38 H24 120.0 . . ?
C38 C39 C40 119.8(3) . . ?
C38 C39 H25 120.1 . . ?
C40 C39 H25 120.1 . . ?
C39 C40 C35 120.7(3) . . ?
C39 C40 H26 119.7 . . ?
C35 C40 H26 119.7 . . ?
C34 C41 C42 128.9(3) . . ?
C34 C41 N4 121.3(8) . . ?
C42 C41 N4 105.2(8) . . ?
C34 C41 S2 121.4(2) . . ?
C42 C41 S2 109.7(2) . . ?
C43 C42 C41 112.5(3) . . ?
C43 C42 H27 123.7 . . ?
C41 C42 H27 123.7 . . ?
C42 C43 C44 113.1(3) . . ?
C42 C43 H28 123.5 . . ?
C44 C43 H28 123.5 . . ?
C7 C44 C43 130.2(3) . . ?
C7 C44 N4 123.0(7) . . ?
C43 C44 N4 103.3(8) . . ?
C7 C44 S2 120.0(2) . . ?
C43 C44 S2 109.8(2) . . ?
C11 N1 C8 106.5(2) . . ?
C11 N1 Ni1 123.04(19) . . ?
C8 N1 Ni1 130.46(18) . . ?
C22 N2 C19 106.4(2) . . ?
C22 N2 Ni1 128.03(19) . . ?
C19 N2 Ni1 125.55(19) . . ?
C33 N3 C30 106.5(3) . . ?
C33 N3 Ni1 130.5(2) . . ?
C30 N3 Ni1 122.7(2) . . ?
C44 S2 C41 92.51(15) . . ?
C44 S2 Ni1 109.60(12) . . ?
C41 S2 Ni1 110.26(12) . . ?
C41 N4 C44 101.8(12) . . ?
C41 N4 Ni1 131.1(11) . . ?
C44 N4 Ni1 125.7(10) . . ?
C30 S1 C33 83.2(3) . . ?
C30 S1 Ni1 105.5(3) . . ?
C33 S1 Ni1 107.4(3) . . ?
N2 Ni1 N4 164.3(7) . . ?
N2 Ni1 N1 92.78(9) . . ?
N4 Ni1 N1 87.7(5) . . ?
N2 Ni1 N3 90.91(11) . . ?
N1 Ni1 N3 164.43(16) . . ?
N2 Ni1 Cl2 102.7(4) . . ?
N4 Ni1 Cl2 91.6(6) . . ?
N1 Ni1 Cl2 112.6(5) . . ?
N2 Ni1 S1 86.20(12) . . ?
N4 Ni1 S1 84.0(6) . . ?
N1 Ni1 S1 142.93(18) . . ?
Cl2 Ni1 S1 103.7(4) . . ?
N2 Ni1 S2 147.95(8) . . ?
N1 Ni1 S2 84.24(7) . . ?
N3 Ni1 S2 84.62(10) . . ?
N2 Ni1 Cl1 115.73(8) . . ?
N1 Ni1 Cl1 96.94(7) . . ?
N3 Ni1 Cl1 95.05(14) . . ?
S2 Ni1 Cl1 96.29(5) . . ?
N5 C45 C46 107.9(3) . . ?
N5 C45 H29 126.1 . . ?
C46 C45 H29 126.1 . . ?
F3 C46 C45 126.5(3) . . ?
F3 C46 C47 125.3(3) . . ?
C45 C46 C47 108.1(3) . . ?
F4 C47 C46 126.2(3) . . ?
F4 C47 C48 126.4(3) . . ?
C46 C47 C48 107.4(3) . . ?
N5 C48 C47 106.3(3) . . ?
N5 C48 C49 122.1(3) . . ?
C47 C48 C49 131.6(3) . . ?
O1 C49 C50 121.8(3) . . ?
O1 C49 C48 114.7(3) . . ?
C50 C49 C48 123.5(3) . . ?
C49 C50 C51 118.8(3) . . ?
C49 C50 H30 120.6 . . ?
C51 C50 H30 120.6 . . ?
O2 C51 C50 121.8(3) . . ?
O2 C51 C52 115.1(3) . . ?
C50 C51 C52 123.1(3) . . ?
N6 C52 C53 105.6(3) . . ?
N6 C52 C51 121.8(3) . . ?
C53 C52 C51 132.6(3) . . ?
F5 C53 C54 125.6(3) . . ?
F5 C53 C52 125.9(3) . . ?
C54 C53 C52 108.5(3) . . ?
F6 C54 C55 126.3(3) . . ?
F6 C54 C53 125.8(3) . . ?
C55 C54 C53 107.9(3) . . ?
N6 C55 C54 106.9(3) . . ?
N6 C55 H31 126.5 . . ?
C54 C55 H31 126.5 . . ?
C45 N5 C48 110.3(3) . . ?
C45 N5 H32 124.8 . . ?
C48 N5 H32 124.8 . . ?
C55 N6 C52 111.1(3) . . ?
C55 N6 H33 124.5 . . ?
C52 N6 H33 124.5 . . ?
C49 O1 B1 120.0(3) . . ?
C51 O2 B1 119.9(3) . . ?
F2 B1 F1 111.6(3) . . ?
F2 B1 O2 108.1(3) . . ?
F1 B1 O2 109.0(3) . . ?
F2 B1 O1 108.0(3) . . ?
F1 B1 O1 109.4(3) . . ?
O2 B1 O1 110.7(3) . . ?
H101 O3 H104 108(4) . . ?

loop_
_geom_bond_atom_site_label_1
_geom_bond_atom_site_label_2
_geom_bond_distance
_geom_bond_site_symmetry_2
_geom_bond_publ_flag
C1 C2 1.387(4) . ?
C1 C6 1.389(4) . ?
C1 H1 0.9500 . ?
C2 C3 1.381(5) . ?
C2 H2 0.9500 . ?
C3 C4 1.386(5) . ?
C3 H3 0.9500 . ?
C4 C5 1.385(4) . ?
C4 H4 0.9500 . ?
C5 C6 1.398(4) . ?
C5 H5 0.9500 . ?
C6 C7 1.495(4) . ?
C7 C44 1.398(4) . ?
C7 C8 1.410(4) . ?
C8 N1 1.385(4) . ?
C8 C9 1.442(4) . ?
C9 C10 1.339(4) . ?
C9 H6 0.9500 . ?
C10 C11 1.442(4) . ?
C10 H7 0.9500 . ?
C11 N1 1.372(4) . ?
C11 C12 1.402(4) . ?
C12 C19 1.394(4) . ?
C12 C13 1.497(4) . ?
C13 C14 1.390(4) . ?
C13 C18 1.391(4) . ?
C14 C15 1.386(4) . ?
C14 H8 0.9500 . ?
C15 C16 1.378(5) . ?
C15 H9 0.9500 . ?
C16 C17 1.387(5) . ?
C16 H10 0.9500 . ?
C17 C18 1.382(4) . ?
C17 H11 0.9500 . ?
C18 H12 0.9500 . ?
C19 N2 1.376(3) . ?
C19 C20 1.446(4) . ?
C20 C21 1.349(4) . ?
C20 H13 0.9500 . ?
C21 C22 1.430(4) . ?
C21 H14 0.9500 . ?
C22 N2 1.376(4) . ?
C22 C23 1.412(4) . ?
C23 C30 1.393(4) . ?
C23 C24 1.503(4) . ?
C24 C29 1.392(4) . ?
C24 C25 1.396(4) . ?
C25 C26 1.382(4) . ?
C25 H15 0.9500 . ?
C26 C27 1.380(5) . ?
C26 H16 0.9500 . ?
C27 C28 1.380(5) . ?
C27 H17 0.9500 . ?
C28 C29 1.389(4) . ?
C28 H18 0.9500 . ?
C29 H19 0.9500 . ?
C30 N3 1.412(4) . ?
C30 C31 1.427(4) . ?
C30 S1 1.660(6) . ?
C31 C32 1.341(4) . ?
C31 H20 0.9500 . ?
C32 C33 1.434(4) . ?
C32 H21 0.9500 . ?
C33 N3 1.396(4) . ?
C33 C34 1.410(4) . ?
C33 S1 1.728(6) . ?
C34 C41 1.391(4) . ?
C34 C35 1.490(4) . ?
C35 C36 1.386(4) . ?
C35 C40 1.388(4) . ?
C36 C37 1.388(4) . ?
C36 H22 0.9500 . ?
C37 C38 1.369(5) . ?
C37 H23 0.9500 . ?
C38 C39 1.381(5) . ?
C38 H24 0.9500 . ?
C39 C40 1.387(5) . ?
C39 H25 0.9500 . ?
C40 H26 0.9500 . ?
C41 C42 1.409(4) . ?
C41 N4 1.552(18) . ?
C41 S2 1.704(3) . ?
C42 C43 1.367(4) . ?
C42 H27 0.9500 . ?
C43 C44 1.406(4) . ?
C43 H28 0.9500 . ?
C44 N4 1.61(2) . ?
C44 S2 1.698(3) . ?
N1 Ni1 2.068(2) . ?
N2 Ni1 1.976(2) . ?
N3 Ni1 2.101(3) . ?
S2 Ni1 2.2606(13) . ?
Cl1 Ni1 2.3199(14) . ?
N4 Ni1 2.03(2) . ?
S1 Ni1 2.214(4) . ?
Cl2 Ni1 2.205(10) . ?
C45 N5 1.347(5) . ?
C45 C46 1.358(5) . ?
C45 H29 0.9500 . ?
C46 F3 1.345(4) . ?
C46 C47 1.382(5) . ?
C47 F4 1.327(4) . ?
C47 C48 1.392(5) . ?
C48 N5 1.360(5) . ?
C48 C49 1.432(4) . ?
C49 O1 1.315(4) . ?
C49 C50 1.371(5) . ?
C50 C51 1.386(4) . ?
C50 H30 0.9500 . ?
C51 O2 1.311(4) . ?
C51 C52 1.418(5) . ?
C52 N6 1.372(4) . ?
C52 C53 1.381(5) . ?
C53 F5 1.344(3) . ?
C53 C54 1.378(5) . ?
C54 F6 1.343(4) . ?
C54 C55 1.378(5) . ?
C55 N6 1.344(4) . ?
C55 H31 0.9500 . ?
N5 H32 0.8800 . ?
N6 H33 0.8800 . ?
O1 B1 1.482(4) . ?
O2 B1 1.480(5) . ?
B1 F2 1.372(5) . ?
B1 F1 1.377(5) . ?
O3 H101 1.03(5) . ?
O3 H104 1.10(5) . ?

loop_
_geom_torsion_atom_site_label_1
_geom_torsion_atom_site_label_2
_geom_torsion_atom_site_label_3
_geom_torsion_atom_site_label_4
_geom_torsion
_geom_torsion_site_symmetry_1
_geom_torsion_site_symmetry_2
_geom_torsion_site_symmetry_3
_geom_torsion_site_symmetry_4
_geom_torsion_publ_flag
C6 C1 C2 C3 -0.6(5) . . . . ?
C1 C2 C3 C4 0.1(5) . . . . ?
C2 C3 C4 C5 0.9(5) . . . . ?
C3 C4 C5 C6 -1.3(5) . . . . ?
C2 C1 C6 C5 0.2(4) . . . . ?
C2 C1 C6 C7 -178.6(3) . . . . ?
C4 C5 C6 C1 0.7(5) . . . . ?
C4 C5 C6 C7 179.5(3) . . . . ?
C1 C6 C7 C44 44.4(4) . . . . ?
C5 C6 C7 C44 -134.4(3) . . . . ?
C1 C6 C7 C8 -135.7(3) . . . . ?
C5 C6 C7 C8 45.5(4) . . . . ?
C44 C7 C8 N1 10.7(5) . . . . ?
C6 C7 C8 N1 -169.2(3) . . . . ?
C44 C7 C8 C9 -168.0(3) . . . . ?
C6 C7 C8 C9 12.0(4) . . . . ?
N1 C8 C9 C10 -0.7(3) . . . . ?
C7 C8 C9 C10 178.3(3) . . . . ?
C8 C9 C10 C11 1.0(3) . . . . ?
C9 C10 C11 N1 -1.1(3) . . . . ?
C9 C10 C11 C12 -178.5(3) . . . . ?
N1 C11 C12 C19 -0.3(5) . . . . ?
C10 C11 C12 C19 176.7(3) . . . . ?
N1 C11 C12 C13 -177.6(3) . . . . ?
C10 C11 C12 C13 -0.6(4) . . . . ?
C19 C12 C13 C14 113.5(3) . . . . ?
C11 C12 C13 C14 -68.9(4) . . . . ?
C19 C12 C13 C18 -65.4(4) . . . . ?
C11 C12 C13 C18 112.2(3) . . . . ?
C18 C13 C14 C15 0.9(4) . . . . ?
C12 C13 C14 C15 -178.0(3) . . . . ?
C13 C14 C15 C16 -1.1(5) . . . . ?
C14 C15 C16 C17 -0.1(5) . . . . ?
C15 C16 C17 C18 1.5(5) . . . . ?
C16 C17 C18 C13 -1.8(5) . . . . ?
C14 C13 C18 C17 0.6(4) . . . . ?
C12 C13 C18 C17 179.5(3) . . . . ?
C11 C12 C19 N2 -1.4(5) . . . . ?
C13 C12 C19 N2 175.9(3) . . . . ?
C11 C12 C19 C20 -179.4(3) . . . . ?
C13 C12 C19 C20 -2.1(4) . . . . ?
N2 C19 C20 C21 -0.7(3) . . . . ?
C12 C19 C20 C21 177.6(3) . . . . ?
C19 C20 C21 C22 -0.2(3) . . . . ?
C20 C21 C22 N2 0.9(3) . . . . ?
C20 C21 C22 C23 -174.6(3) . . . . ?
N2 C22 C23 C30 -3.2(5) . . . . ?
C21 C22 C23 C30 171.6(3) . . . . ?
N2 C22 C23 C24 -180.0(3) . . . . ?
C21 C22 C23 C24 -5.1(5) . . . . ?
C30 C23 C24 C29 -57.7(4) . . . . ?
C22 C23 C24 C29 119.3(3) . . . . ?
C30 C23 C24 C25 123.8(3) . . . . ?
C22 C23 C24 C25 -59.2(4) . . . . ?
C29 C24 C25 C26 -0.7(4) . . . . ?
C23 C24 C25 C26 177.8(3) . . . . ?
C24 C25 C26 C27 1.5(5) . . . . ?
C25 C26 C27 C28 -0.9(5) . . . . ?
C26 C27 C28 C29 -0.4(4) . . . . ?
C27 C28 C29 C24 1.1(4) . . . . ?
C25 C24 C29 C28 -0.6(4) . . . . ?
C23 C24 C29 C28 -179.1(3) . . . . ?
C22 C23 C30 N3 4.0(6) . . . . ?
C24 C23 C30 N3 -179.4(4) . . . . ?
C22 C23 C30 C31 178.5(3) . . . . ?
C24 C23 C30 C31 -4.8(5) . . . . ?
C22 C23 C30 S1 -30.2(5) . . . . ?
C24 C23 C30 S1 146.5(3) . . . . ?
C23 C30 C31 C32 -179.5(3) . . . . ?
N3 C30 C31 C32 -4.1(4) . . . . ?
S1 C30 C31 C32 28.4(4) . . . . ?
C30 C31 C32 C33 1.0(4) . . . . ?
C31 C32 C33 N3 2.5(4) . . . . ?
C31 C32 C33 C34 174.0(3) . . . . ?
C31 C32 C33 S1 -28.3(4) . . . . ?
N3 C33 C34 C41 -8.8(6) . . . . ?
C32 C33 C34 C41 -178.7(3) . . . . ?
S1 C33 C34 C41 26.0(5) . . . . ?
N3 C33 C34 C35 166.3(4) . . . . ?
C32 C33 C34 C35 -3.6(5) . . . . ?
S1 C33 C34 C35 -158.9(3) . . . . ?
C41 C34 C35 C36 -61.0(4) . . . . ?
C33 C34 C35 C36 123.6(3) . . . . ?
C41 C34 C35 C40 119.1(3) . . . . ?
C33 C34 C35 C40 -56.4(4) . . . . ?
C40 C35 C36 C37 2.1(5) . . . . ?
C34 C35 C36 C37 -177.9(3) . . . . ?
C35 C36 C37 C38 -0.5(5) . . . . ?
C36 C37 C38 C39 -0.9(5) . . . . ?
C37 C38 C39 C40 0.8(5) . . . . ?
C38 C39 C40 C35 0.8(5) . . . . ?
C36 C35 C40 C39 -2.2(5) . . . . ?
C34 C35 C40 C39 177.7(3) . . . . ?
C33 C34 C41 C42 156.8(3) . . . . ?
C35 C34 C41 C42 -18.4(5) . . . . ?
C33 C34 C41 N4 4.6(12) . . . . ?
C35 C34 C41 N4 -170.6(11) . . . . ?
C33 C34 C41 S2 -22.1(4) . . . . ?
C35 C34 C41 S2 162.7(2) . . . . ?
C34 C41 C42 C43 -168.3(3) . . . . ?
N4 C41 C42 C43 -12.7(10) . . . . ?
S2 C41 C42 C43 10.7(3) . . . . ?
C41 C42 C43 C44 -0.4(4) . . . . ?
C8 C7 C44 C43 -159.7(3) . . . . ?
C6 C7 C44 C43 20.2(5) . . . . ?
C8 C7 C44 N4 -4.7(12) . . . . ?
C6 C7 C44 N4 175.2(11) . . . . ?
C8 C7 C44 S2 21.8(4) . . . . ?
C6 C7 C44 S2 -158.2(2) . . . . ?
C42 C43 C44 C7 171.3(3) . . . . ?
C42 C43 C44 N4 12.7(9) . . . . ?
C42 C43 C44 S2 -10.1(3) . . . . ?
C12 C11 N1 C8 178.0(3) . . . . ?
C10 C11 N1 C8 0.6(3) . . . . ?
C12 C11 N1 Ni1 -1.6(4) . . . . ?
C10 C11 N1 Ni1 -178.93(19) . . . . ?
C7 C8 N1 C11 -178.9(3) . . . . ?
C9 C8 N1 C11 0.0(3) . . . . ?
C7 C8 N1 Ni1 0.6(4) . . . . ?
C9 C8 N1 Ni1 179.5(2) . . . . ?
C23 C22 N2 C19 174.2(3) . . . . ?
C21 C22 N2 C19 -1.3(3) . . . . ?
C23 C22 N2 Ni1 -7.8(4) . . . . ?
C21 C22 N2 Ni1 176.6(2) . . . . ?
C12 C19 N2 C22 -177.0(3) . . . . ?
C20 C19 N2 C22 1.2(3) . . . . ?
C12 C19 N2 Ni1 4.9(4) . . . . ?
C20 C19 N2 Ni1 -176.81(19) . . . . ?
C34 C33 N3 C30 -176.1(3) . . . . ?
C32 C33 N3 C30 -4.9(5) . . . . ?
C34 C33 N3 Ni1 -1.3(7) . . . . ?
C32 C33 N3 Ni1 170.0(3) . . . . ?
C23 C30 N3 C33 -179.2(3) . . . . ?
C31 C30 N3 C33 5.5(5) . . . . ?
C23 C30 N3 Ni1 5.5(6) . . . . ?
C31 C30 N3 Ni1 -169.9(3) . . . . ?
C7 C44 S2 C41 -167.4(3) . . . . ?
C43 C44 S2 C41 13.8(3) . . . . ?
C7 C44 S2 Ni1 -54.9(3) . . . . ?
C43 C44 S2 Ni1 126.4(2) . . . . ?
C34 C41 S2 C44 165.0(3) . . . . ?
C42 C41 S2 C44 -14.1(2) . . . . ?
C34 C41 S2 Ni1 53.0(3) . . . . ?
C42 C41 S2 Ni1 -126.1(2) . . . . ?
C34 C41 N4 C44 176.6(6) . . . . ?
C42 C41 N4 C44 18.7(14) . . . . ?
C34 C41 N4 Ni1 10(2) . . . . ?
C42 C41 N4 Ni1 -148.1(16) . . . . ?
C7 C44 N4 C41 -179.4(6) . . . . ?
C43 C44 N4 C41 -18.8(13) . . . . ?
C7 C44 N4 Ni1 -12(2) . . . . ?
C43 C44 N4 Ni1 149.0(14) . . . . ?
C23 C30 S1 C33 167.8(3) . . . . ?
C31 C30 S1 C33 -37.1(4) . . . . ?
C23 C30 S1 Ni1 61.7(4) . . . . ?
C31 C30 S1 Ni1 -143.3(3) . . . . ?
C34 C33 S1 C30 -164.6(3) . . . . ?
C32 C33 S1 C30 36.9(3) . . . . ?
C34 C33 S1 Ni1 -60.5(4) . . . . ?
C32 C33 S1 Ni1 141.0(2) . . . . ?
N5 C45 C46 F3 -178.3(4) . . . . ?
N5 C45 C46 C47 -0.2(5) . . . . ?
F3 C46 C47 F4 0.5(6) . . . . ?
C45 C46 C47 F4 -177.6(3) . . . . ?
F3 C46 C47 C48 178.0(3) . . . . ?
C45 C46 C47 C48 -0.1(4) . . . . ?
F4 C47 C48 N5 177.9(3) . . . . ?
C46 C47 C48 N5 0.3(4) . . . . ?
F4 C47 C48 C49 -1.3(6) . . . . ?
C46 C47 C48 C49 -178.9(4) . . . . ?
N5 C48 C49 O1 2.7(5) . . . . ?
C47 C48 C49 O1 -178.2(3) . . . . ?
N5 C48 C49 C50 -178.5(3) . . . . ?
C47 C48 C49 C50 0.6(6) . . . . ?
O1 C49 C50 C51 6.9(5) . . . . ?
C48 C49 C50 C51 -171.7(3) . . . . ?
C49 C50 C51 O2 -6.8(5) . . . . ?
C49 C50 C51 C52 171.0(3) . . . . ?
O2 C51 C52 N6 3.4(5) . . . . ?
C50 C51 C52 N6 -174.6(3) . . . . ?
O2 C51 C52 C53 179.9(3) . . . . ?
C50 C51 C52 C53 1.9(6) . . . . ?
N6 C52 C53 F5 -179.2(3) . . . . ?
C51 C52 C53 F5 3.8(6) . . . . ?
N6 C52 C53 C54 0.1(4) . . . . ?
C51 C52 C53 C54 -176.9(3) . . . . ?
F5 C53 C54 F6 -0.1(6) . . . . ?
C52 C53 C54 F6 -179.4(3) . . . . ?
F5 C53 C54 C55 179.4(3) . . . . ?
C52 C53 C54 C55 0.2(4) . . . . ?
F6 C54 C55 N6 179.2(3) . . . . ?
C53 C54 C55 N6 -0.3(4) . . . . ?
C46 C45 N5 C48 0.4(4) . . . . ?
C47 C48 N5 C45 -0.4(4) . . . . ?
C49 C48 N5 C45 178.9(3) . . . . ?
C54 C55 N6 C52 0.4(4) . . . . ?
C53 C52 N6 C55 -0.3(4) . . . . ?
C51 C52 N6 C55 177.1(3) . . . . ?
C50 C49 O1 B1 11.9(5) . . . . ?
C48 C49 O1 B1 -169.4(3) . . . . ?
C50 C51 O2 B1 -12.1(5) . . . . ?
C52 C51 O2 B1 169.9(3) . . . . ?
C51 O2 B1 F2 146.2(3) . . . . ?
C51 O2 B1 F1 -92.4(3) . . . . ?
C51 O2 B1 O1 28.0(4) . . . . ?
C49 O1 B1 F2 -146.2(3) . . . . ?
C49 O1 B1 F1 92.2(4) . . . . ?
C49 O1 B1 O2 -28.0(4) . . . . ?
